data_4315802
loop_
_publ_author_name
'Lorena M. Callejo'
'Gotzon Madariaga'
'Luis Lezama'
'Luz Fidalgo'
'Noelia De la Pinta'
'Roberto Cort\'es'

_publ_contact_author_address
;Departamento de Qu\'imica Inorganica
 Facultad de Farmacia
 Apartado 450
 01080 Bilbao, Spain
;
_publ_contact_author_email roberto.cortes@ehu.es
_publ_contact_author_name 'Cort\'es, Roberto'
_publ_section_title
;
 Trinuclear Nickel(II) Complex through a
 2,3,5,6-Tetrakis(2-pyridyl)pyrazine Ligand with a Linear Exchange Pathway
;
_journal_name_full 'Inorganic Chemistry'
_journal_page_first 5353
_journal_page_last 5355
_journal_paper_doi 10.1021/ic100562e
_journal_volume 49
_journal_year 2010
_chemical_compound_source 'synthesis as described'
_chemical_formula_moiety '                           C50 H40 N14 Ni3 O4 S2, 4(N O3), 4(O)'
_chemical_formula_sum 'C50 H40 N18 Ni3 O20 S2'
_chemical_formula_weight 1453.25
_chemical_name_systematic
;
 ?
;
_space_group_IT_number 15
_symmetry_cell_setting monoclinic
_symmetry_Int_Tables_number 15
_symmetry_space_group_name_Hall '-C 2yc'
_symmetry_space_group_name_H-M 'C 1 2/c 1'
_atom_sites_solution_hydrogens geom
_atom_sites_solution_primary direct
_atom_sites_solution_secondary difmap
_audit_creation_date 2006-11-14T19:33:57-00:00
_audit_creation_method 'WinGX routine CIF_UPDATE'
_cell_angle_alpha 90
_cell_angle_beta 116.856(5)
_cell_angle_gamma 90
_cell_formula_units_Z 4
_cell_length_a 25.1116(12)
_cell_length_b 10.8127(5)
_cell_length_c 25.2294(13)
_cell_measurement_reflns_used 6044
_cell_measurement_temperature 293(2)
_cell_measurement_theta_max 31.917
_cell_measurement_theta_min 2.7221
_cell_measurement_wavelength 0.71073
_cell_volume 6111.5(6)
_computing_cell_refinement
;
        CrysAlis RED, Oxford Diffraction Ltd.,
Version 1.171.28cycle4 beta (release 11-11-2005 CrysAlis171 .NET)
        (compiled Nov 11 2005,15:50:43)
;
_computing_data_collection
;
        CrysAlis CCD, Oxford Diffraction Ltd.,
Version 1.171.28cycle4 beta (release 11-11-2005 CrysAlis171 .NET)
        (compiled Nov 11 2005,15:50:43)
;
_computing_data_reduction
;
        CrysAlis RED, Oxford Diffraction Ltd.,
Version 1.171.28cycle4 beta (release 11-11-2005 CrysAlis171 .NET)
        (compiled Nov 11 2005,15:50:43)
;
_computing_molecular_graphics 'Ortep-3 for Windows (Farrugia, 1997)'
_computing_publication_material 'WinGX publication routines (Farrugia, 1999)'
_computing_structure_refinement 'SHELXL-97 (Sheldrick, 1997)'
_computing_structure_solution 'SHELXS-86 (Sheldrick, 1986)'
_diffrn_ambient_temperature 293(2)
_diffrn_detector_area_resol_mean 8.3504
_diffrn_measured_fraction_theta_full 0.998
_diffrn_measured_fraction_theta_max 0.918
_diffrn_measurement_device_type 'Oxford Diffraction Xcalibur 2 diffractometer'
_diffrn_measurement_method 'stepwise rotation in omega'
_diffrn_orient_matrix_UB_11 -0.0163819674
_diffrn_orient_matrix_UB_12 -0.0525640725
_diffrn_orient_matrix_UB_13 -0.0158255693
_diffrn_orient_matrix_UB_21 -0.0269966755
_diffrn_orient_matrix_UB_22 0.0297423322
_diffrn_orient_matrix_UB_23 -0.0048238502
_diffrn_orient_matrix_UB_31 -0.0022835361
_diffrn_orient_matrix_UB_32 0.0256050366
_diffrn_orient_matrix_UB_33 -0.0268207175
_diffrn_radiation_monochromator graphite
_diffrn_radiation_probe x-ray
_diffrn_radiation_type MoK\a
_diffrn_radiation_wavelength 0.71073
_diffrn_reflns_av_R_equivalents 0.0511
_diffrn_reflns_av_unetI/netI 0.0902
_diffrn_reflns_limit_h_max 36
_diffrn_reflns_limit_h_min -36
_diffrn_reflns_limit_k_max 15
_diffrn_reflns_limit_k_min -15
_diffrn_reflns_limit_l_max 29
_diffrn_reflns_limit_l_min -36
_diffrn_reflns_number 30948
_diffrn_reflns_theta_full 31.00
_diffrn_reflns_theta_max 31.98
_diffrn_reflns_theta_min 3.09
_exptl_absorpt_coefficient_mu 1.072
_exptl_absorpt_correction_T_max 0.92598
_exptl_absorpt_correction_T_min 0.82984
_exptl_absorpt_correction_type analytical
_exptl_absorpt_process_details
;
        CrysAlis RED, Oxford Diffraction Ltd.,
Version 1.171.28cycle4 beta (release 11-11-2005 CrysAlis171 .NET)
        (compiled Nov 11 2005,15:50:43)
Analytical numeric absorption correction using a multifaceted crystal
        model based on expressions derived by R.C. Clark & J.S. Reid.
;
_exptl_crystal_colour 'dark red'
_exptl_crystal_density_diffrn 1.579
_exptl_crystal_density_meas 1.552
_exptl_crystal_density_method flotation
_exptl_crystal_description prism
_exptl_crystal_F_000 2968
_exptl_crystal_size_max 0.08915
_exptl_crystal_size_mid 0.06511
_exptl_crystal_size_min 0.03251
_refine_diff_density_max 0.59
_refine_diff_density_min -0.484
_refine_diff_density_rms 0.083
_refine_ls_goodness_of_fit_ref 1.062
_refine_ls_hydrogen_treatment constr
_refine_ls_matrix_type full
_refine_ls_number_parameters 419
_refine_ls_number_reflns 9734
_refine_ls_number_restraints 0
_refine_ls_restrained_S_all 1.062
_refine_ls_R_factor_all 0.1506
_refine_ls_R_factor_gt 0.062
_refine_ls_shift/su_max 0.05
_refine_ls_shift/su_mean 0.003
_refine_ls_structure_factor_coef Fsqd
_refine_ls_weighting_details 'calc w=1/[\s^2^(Fo^2^)+(0.0616P)^2^+0.0000P] where P=(Fo^2^+2Fc^2^)/3'
_refine_ls_weighting_scheme calc
_refine_ls_wR_factor_gt 0.1253
_refine_ls_wR_factor_ref 0.1529
_reflns_number_gt 5414
_reflns_number_total 9734
_reflns_threshold_expression >2sigma(I)
_cod_data_source_file ic100562e_si_002.cif
_cod_data_source_block 379ni4
_cod_database_code 4315802

loop_
_symmetry_equiv_pos_as_xyz
'x, y, z'
'-x, y, -z+1/2'
'x+1/2, y+1/2, z'
'-x+1/2, y+1/2, -z+1/2'
'-x, -y, -z'
'x, -y, z-1/2'
'-x+1/2, -y+1/2, -z'
'x+1/2, -y+1/2, z-1/2'

loop_
_atom_site_label
_atom_site_type_symbol
_atom_site_fract_x
_atom_site_fract_y
_atom_site_fract_z
_atom_site_U_iso_or_equiv
_atom_site_adp_type
_atom_site_occupancy
_atom_site_symmetry_multiplicity
_atom_site_calc_flag
_atom_site_refinement_flags
_atom_site_disorder_assembly
_atom_site_disorder_group
Ni1 Ni 1 0.46702(6) 0.75 0.03131(16) Uani 1 2 d S . .
Ni2 Ni 1.155324(17) 0.46007(4) 0.593542(18) 0.03068(13) Uani 1 1 d . . .
N1 N 1.17202(11) 0.6373(2) 0.62919(11) 0.0309(6) Uani 1 1 d . . .
N2 N 1.10820(10) 0.4627(2) 0.64053(10) 0.0241(5) Uani 1 1 d . . .
N3 N 1.11592(11) 0.2856(2) 0.57592(11) 0.0320(6) Uani 1 1 d . . .
N4 N 0.95257(12) 0.3383(3) 0.68282(12) 0.0373(7) Uani 1 1 d . . .
N5 N 1.04667(10) 0.4654(2) 0.70224(10) 0.0259(5) Uani 1 1 d . . .
N6 N 1.06786(12) 0.5964(3) 0.79550(12) 0.0371(7) Uani 1 1 d . . .
N7 N 1.20270(14) 0.4579(3) 0.54830(14) 0.0509(8) Uani 1 1 d . . .
C1 C 1.14711(13) 0.6647(3) 0.66541(13) 0.0273(7) Uani 1 1 d . . .
C2 C 1.14658(15) 0.7832(3) 0.68479(14) 0.0368(8) Uani 1 1 d . . .
H2 H 1.1268 0.8014 0.7074 0.044 Uiso 1 1 calc R . .
C3 C 1.17593(17) 0.8747(3) 0.67008(16) 0.0473(9) Uani 1 1 d . . .
H3 H 1.1771 0.9552 0.6835 0.057 Uiso 1 1 calc R . .
C4 C 1.20329(17) 0.8449(4) 0.63535(17) 0.0486(10) Uani 1 1 d . . .
H4 H 1.2241 0.9047 0.6257 0.058 Uiso 1 1 calc R . .
C5 C 1.19958(15) 0.7268(3) 0.61515(16) 0.0414(8) Uani 1 1 d . . .
H5 H 1.2171 0.7081 0.5905 0.05 Uiso 1 1 calc R . .
C6 C 1.07977(13) 0.2610(3) 0.60123(13) 0.0285(7) Uani 1 1 d . . .
C7 C 1.05827(15) 0.1443(3) 0.60095(15) 0.0373(8) Uani 1 1 d . . .
H7 H 1.0363 0.1277 0.6216 0.045 Uiso 1 1 calc R . .
C8 C 1.06950(17) 0.0521(3) 0.56985(18) 0.0482(9) Uani 1 1 d . . .
H8 H 1.054 -0.0268 0.5679 0.058 Uiso 1 1 calc R . .
C9 C 1.10374(17) 0.0780(4) 0.54177(17) 0.0499(10) Uani 1 1 d . . .
H9 H 1.1112 0.0174 0.5198 0.06 Uiso 1 1 calc R . .
C10 C 1.12683(16) 0.1944(3) 0.54640(16) 0.0414(9) Uani 1 1 d . . .
H10 H 1.1511 0.2108 0.5283 0.05 Uiso 1 1 calc R . .
C11 C 1.07104(13) 0.3690(3) 0.63343(13) 0.0253(6) Uani 1 1 d . . .
C12 C 1.03154(13) 0.3832(3) 0.65848(13) 0.0261(6) Uani 1 1 d . . .
C13 C 1.11551(12) 0.5585(3) 0.67627(13) 0.0254(6) Uani 1 1 d . . .
C14 C 1.09125(13) 0.5473(3) 0.71668(13) 0.0274(6) Uani 1 1 d . . .
C15 C 1.10815(13) 0.6093(3) 0.77430(13) 0.0303(7) Uani 1 1 d . . .
C16 C 1.16222(15) 0.6666(3) 0.80604(15) 0.0405(8) Uani 1 1 d . . .
H16 H 1.19 0.6705 0.7912 0.049 Uiso 1 1 calc R . .
C17 C 1.17461(18) 0.7187(4) 0.86077(16) 0.0543(11) Uani 1 1 d . . .
H17 H 1.2107 0.7589 0.883 0.065 Uiso 1 1 calc R . .
C18 C 1.13291(19) 0.7099(4) 0.88137(18) 0.0646(13) Uani 1 1 d . . .
H18 H 1.1399 0.7455 0.9175 0.078 Uiso 1 1 calc R . .
C19 C 1.08075(17) 0.6483(4) 0.84826(16) 0.0524(11) Uani 1 1 d . . .
H19 H 1.0529 0.6421 0.8629 0.063 Uiso 1 1 calc R . .
C20 C 0.97295(13) 0.3239(3) 0.64167(14) 0.0314(7) Uani 1 1 d . . .
C21 C 0.93938(15) 0.2694(3) 0.58753(15) 0.0395(8) Uani 1 1 d . . .
H21 H 0.9537 0.2641 0.5594 0.047 Uiso 1 1 calc R . .
C22 C 0.88370(17) 0.2225(4) 0.57566(19) 0.0588(11) Uani 1 1 d . . .
H22 H 0.8599 0.1856 0.5392 0.071 Uiso 1 1 calc R . .
C23 C 0.86438(18) 0.2308(5) 0.6178(2) 0.0729(14) Uani 1 1 d . . .
H23 H 0.828 0.1965 0.6112 0.087 Uiso 1 1 calc R . .
C24 C 0.89908(17) 0.2906(4) 0.67050(18) 0.0570(11) Uani 1 1 d . . .
H24 H 0.8848 0.298 0.6985 0.068 Uiso 1 1 calc R . .
C25 C 1.22978(17) 0.4714(3) 0.52267(17) 0.0445(9) Uani 1 1 d . . .
S1 S 1.26868(7) 0.48885(16) 0.48662(7) 0.1003(6) Uani 1 1 d . . .
O1 O 1.08242(11) 0.5305(2) 0.51950(11) 0.0473(6) Uani 1 1 d . . .
H12W H 1.0627 0.6011 0.5178 0.05 Uiso 1 1 d . . .
H11W H 1.059 0.4927 0.4848 0.096 Uiso 1 1 d . . .
O2 O 1.22962(10) 0.3947(2) 0.66951(11) 0.0459(6) Uani 1 1 d . . .
H22W H 1.2556 0.4313 0.6919 0.05 Uiso 1 1 d . . .
H21W H 1.2286 0.3258 0.679 0.05 Uiso 1 1 d . . .
O3A O 1.0836(3) 0.9581(7) 0.7668(3) 0.094(2) Uiso 0.4999 1 d P A 1
O4A O 0.9785(3) 0.9884(6) 0.6653(3) 0.082(2) Uiso 0.4999 1 d P A 1
O3B O 1.0262(6) 0.8531(13) 0.7121(6) 0.204(5) Uiso 0.5001 1 d P A 2
O4B O 1.0460(5) 1.0768(12) 0.7290(5) 0.178(4) Uiso 0.5001 1 d P A 2
N1N N 0.19016(14) 0.1765(3) 0.74818(14) 0.0464(8) Uani 1 1 d . . .
O1N O 0.22257(13) 0.1588(3) 0.72435(15) 0.0746(9) Uani 1 1 d . . .
O2N O 0.18258(14) 0.0930(3) 0.77744(14) 0.0761(9) Uani 1 1 d . . .
O3N O 0.16814(15) 0.2799(3) 0.74390(14) 0.0791(10) Uani 1 1 d . . .
N2N N 0.99430(13) 0.2754(3) 0.43280(13) 0.0443(7) Uani 1 1 d . . .
O4N O 1.00815(12) 0.3833(3) 0.42647(12) 0.0583(7) Uani 1 1 d . . .
O5N O 1.00428(17) 0.1902(3) 0.40689(16) 0.0894(11) Uani 1 1 d . . .
O6N O 0.96915(13) 0.2562(3) 0.46469(13) 0.0607(8) Uani 1 1 d . . .

loop_
_atom_site_aniso_label
_atom_site_aniso_U_11
_atom_site_aniso_U_22
_atom_site_aniso_U_33
_atom_site_aniso_U_23
_atom_site_aniso_U_13
_atom_site_aniso_U_12
Ni1 0.0259(3) 0.0467(4) 0.0289(3) 0 0.0191(3) 0
Ni2 0.0328(2) 0.0354(2) 0.0335(2) 0.00057(19) 0.0235(2) 0.00063(19)
N1 0.0285(13) 0.0368(15) 0.0323(15) 0.0012(12) 0.0182(12) -0.0028(12)
N2 0.0259(12) 0.0264(13) 0.0257(13) 0.0017(11) 0.0166(11) 0.0006(11)
N3 0.0345(15) 0.0349(15) 0.0335(15) -0.0002(12) 0.0214(13) 0.0046(12)
N4 0.0304(14) 0.0516(18) 0.0375(16) -0.0047(14) 0.0221(13) -0.0095(13)
N5 0.0229(12) 0.0347(14) 0.0236(13) 0.0008(12) 0.0136(11) 0.0000(12)
N6 0.0318(14) 0.0560(19) 0.0303(15) -0.0076(14) 0.0199(13) -0.0025(13)
N7 0.0541(19) 0.061(2) 0.056(2) 0.0051(17) 0.0406(18) 0.0057(17)
C1 0.0239(15) 0.0309(17) 0.0240(16) 0.0015(13) 0.0080(13) -0.0024(13)
C2 0.0403(19) 0.038(2) 0.0313(18) -0.0034(15) 0.0156(16) -0.0001(16)
C3 0.057(2) 0.033(2) 0.044(2) 0.0034(17) 0.0157(19) -0.0059(18)
C4 0.052(2) 0.042(2) 0.049(2) 0.0105(18) 0.021(2) -0.0127(18)
C5 0.0379(19) 0.047(2) 0.046(2) 0.0062(17) 0.0252(17) -0.0042(17)
C6 0.0298(16) 0.0306(17) 0.0268(16) 0.0011(13) 0.0142(14) 0.0016(14)
C7 0.0389(19) 0.0340(19) 0.044(2) 0.0007(16) 0.0233(17) -0.0001(16)
C8 0.052(2) 0.0253(19) 0.066(3) -0.0024(18) 0.025(2) -0.0010(17)
C9 0.060(3) 0.041(2) 0.058(3) -0.0105(19) 0.034(2) 0.0063(19)
C10 0.046(2) 0.040(2) 0.048(2) -0.0030(17) 0.0302(19) 0.0084(17)
C11 0.0265(15) 0.0268(16) 0.0229(15) 0.0024(12) 0.0114(13) 0.0000(13)
C12 0.0247(15) 0.0320(17) 0.0235(16) 0.0022(13) 0.0125(13) -0.0013(13)
C13 0.0208(14) 0.0302(17) 0.0266(16) -0.0001(13) 0.0119(13) 0.0015(12)
C14 0.0215(14) 0.0330(17) 0.0302(16) 0.0017(14) 0.0139(13) 0.0027(14)
C15 0.0293(16) 0.0394(19) 0.0253(17) -0.0035(14) 0.0150(14) -0.0012(14)
C16 0.0342(18) 0.058(2) 0.0327(19) -0.0044(17) 0.0180(16) -0.0078(17)
C17 0.049(2) 0.075(3) 0.036(2) -0.015(2) 0.0158(19) -0.020(2)
C18 0.068(3) 0.093(4) 0.040(2) -0.030(2) 0.030(2) -0.025(3)
C19 0.052(2) 0.082(3) 0.037(2) -0.017(2) 0.0324(19) -0.012(2)
C20 0.0287(16) 0.0366(18) 0.0325(18) 0.0006(14) 0.0169(15) -0.0027(14)
C21 0.0364(18) 0.051(2) 0.0337(19) -0.0038(17) 0.0178(16) -0.0073(17)
C22 0.040(2) 0.081(3) 0.053(3) -0.023(2) 0.018(2) -0.022(2)
C23 0.041(2) 0.104(4) 0.083(3) -0.029(3) 0.036(2) -0.035(2)
C24 0.044(2) 0.083(3) 0.061(3) -0.014(2) 0.038(2) -0.018(2)
C25 0.049(2) 0.050(2) 0.048(2) -0.0132(18) 0.0332(19) -0.0110(18)
S1 0.1029(11) 0.1438(14) 0.1040(11) -0.0469(10) 0.0907(10) -0.0563(10)
O1 0.0547(16) 0.0481(15) 0.0357(14) 0.0021(12) 0.0175(12) 0.0096(13)
O2 0.0358(13) 0.0430(15) 0.0544(16) 0.0047(12) 0.0165(12) 0.0022(11)
N1N 0.0384(17) 0.056(2) 0.0429(19) -0.0025(16) 0.0165(15) 0.0001(16)
O1N 0.0648(19) 0.086(2) 0.097(2) -0.0253(19) 0.0574(19) -0.0149(17)
O2N 0.084(2) 0.073(2) 0.080(2) 0.0220(18) 0.045(2) 0.0021(18)
O3N 0.086(2) 0.080(2) 0.067(2) 0.0159(18) 0.0309(19) 0.038(2)
N2N 0.0419(18) 0.050(2) 0.0399(18) -0.0023(15) 0.0179(15) 0.0019(15)
O4N 0.0696(19) 0.0490(17) 0.0511(18) 0.0000(14) 0.0227(15) -0.0090(15)
O5N 0.126(3) 0.069(2) 0.110(3) -0.025(2) 0.086(3) -0.008(2)
O6N 0.0728(19) 0.0653(19) 0.0628(18) 0.0081(15) 0.0472(17) 0.0072(15)

loop_
_atom_type_symbol
_atom_type_description
_atom_type_scat_dispersion_real
_atom_type_scat_dispersion_imag
_atom_type_scat_source
C C 0.0033 0.0016 'International Tables Vol C Tables 4.2.6.8 and 6.1.1.4'
H H 0 0 'International Tables Vol C Tables 4.2.6.8 and 6.1.1.4'
N N 0.0061 0.0033 'International Tables Vol C Tables 4.2.6.8 and 6.1.1.4'
S S 0.1246 0.1234 'International Tables Vol C Tables 4.2.6.8 and 6.1.1.4'
Ni Ni 0.3393 1.1124 'International Tables Vol C Tables 4.2.6.8 and 6.1.1.4'
O O 0.0106 0.006 'International Tables Vol C Tables 4.2.6.8 and 6.1.1.4'

loop_
_geom_angle_atom_site_label_1
_geom_angle_atom_site_label_2
_geom_angle_atom_site_label_3
_geom_angle
_geom_angle_site_symmetry_1
_geom_angle_site_symmetry_3
_geom_angle_publ_flag
N5 Ni1 N5 179.01(15) 2_756 . ?
N5 Ni1 N4 101.83(10) 2_756 . ?
N5 Ni1 N4 77.50(10) . . ?
N5 Ni1 N4 77.50(10) 2_756 2_756 ?
N5 Ni1 N4 101.83(10) . 2_756 ?
N4 Ni1 N4 96.92(16) . 2_756 ?
N5 Ni1 N6 103.02(10) 2_756 . ?
N5 Ni1 N6 77.66(10) . . ?
N4 Ni1 N6 155.15(9) . . ?
N4 Ni1 N6 88.61(11) 2_756 . ?
N5 Ni1 N6 77.66(9) 2_756 2_756 ?
N5 Ni1 N6 103.02(9) . 2_756 ?
N4 Ni1 N6 88.61(11) . 2_756 ?
N4 Ni1 N6 155.15(9) 2_756 2_756 ?
N6 Ni1 N6 96.49(16) . 2_756 ?
N7 Ni2 N2 179.23(12) . . ?
N7 Ni2 N1 101.73(12) . . ?
N2 Ni2 N1 77.88(10) . . ?
N7 Ni2 O1 90.05(12) . . ?
N2 Ni2 O1 90.61(10) . . ?
N1 Ni2 O1 88.54(10) . . ?
N7 Ni2 N3 102.53(12) . . ?
N2 Ni2 N3 77.88(10) . . ?
N1 Ni2 N3 155.69(9) . . ?
O1 Ni2 N3 89.97(10) . . ?
N7 Ni2 O2 90.27(11) . . ?
N2 Ni2 O2 89.06(9) . . ?
N1 Ni2 O2 89.60(10) . . ?
O1 Ni2 O2 178.14(10) . . ?
N3 Ni2 O2 91.75(10) . . ?
C10 N3 C6 118.0(3) . . ?
C10 N3 Ni2 126.1(2) . . ?
C6 N3 Ni2 115.7(2) . . ?
C13 N2 C11 123.8(2) . . ?
C13 N2 Ni2 118.11(19) . . ?
C11 N2 Ni2 118.09(19) . . ?
C12 N5 C14 123.8(2) . . ?
C12 N5 Ni1 118.28(19) . . ?
C14 N5 Ni1 117.9(2) . . ?
C19 N6 C15 117.5(3) . . ?
C19 N6 Ni1 126.4(2) . . ?
C15 N6 Ni1 114.9(2) . . ?
C24 N4 C20 117.6(3) . . ?
C24 N4 Ni1 126.0(2) . . ?
C20 N4 Ni1 114.9(2) . . ?
C5 N1 C1 118.5(3) . . ?
C5 N1 Ni2 125.7(2) . . ?
C1 N1 Ni2 115.43(19) . . ?
C1 C2 C3 118.7(3) . . ?
C1 C2 H2 120.7 . . ?
C3 C2 H2 120.7 . . ?
N1 C1 C2 121.7(3) . . ?
N1 C1 C13 113.8(3) . . ?
C2 C1 C13 124.2(3) . . ?
N3 C6 C7 121.7(3) . . ?
N3 C6 C11 113.5(3) . . ?
C7 C6 C11 124.6(3) . . ?
N6 C15 C16 122.4(3) . . ?
N6 C15 C14 114.2(3) . . ?
C16 C15 C14 123.2(3) . . ?
C5 C4 C3 119.2(3) . . ?
C5 C4 H4 120.4 . . ?
C3 C4 H4 120.4 . . ?
N2 C13 C14 116.8(3) . . ?
N2 C13 C1 113.4(2) . . ?
C14 C13 C1 129.7(3) . . ?
N2 C11 C12 116.8(3) . . ?
N2 C11 C6 113.6(2) . . ?
C12 C11 C6 129.5(3) . . ?
N5 C12 C11 116.8(3) . . ?
N5 C12 C20 113.6(2) . . ?
C11 C12 C20 129.5(3) . . ?
C15 C16 C17 118.7(3) . . ?
C15 C16 H16 120.6 . . ?
C17 C16 H16 120.6 . . ?
C4 C3 C2 119.0(3) . . ?
C4 C3 H3 120.5 . . ?
C2 C3 H3 120.5 . . ?
C20 C21 C22 118.6(3) . . ?
C20 C21 H21 120.7 . . ?
C22 C21 H21 120.7 . . ?
C6 C7 C8 119.3(3) . . ?
C6 C7 H7 120.4 . . ?
C8 C7 H7 120.4 . . ?
N4 C20 C21 122.4(3) . . ?
N4 C20 C12 113.6(3) . . ?
C21 C20 C12 123.7(3) . . ?
N3 C10 C9 122.7(3) . . ?
N3 C10 H10 118.6 . . ?
C9 C10 H10 118.6 . . ?
N1 C5 C4 122.6(3) . . ?
N1 C5 H5 118.7 . . ?
C4 C5 H5 118.7 . . ?
C25 N7 Ni2 172.0(3) . . ?
N5 C14 C13 116.1(3) . . ?
N5 C14 C15 113.6(2) . . ?
C13 C14 C15 130.3(3) . . ?
C18 C17 C16 118.9(4) . . ?
C18 C17 H17 120.5 . . ?
C16 C17 H17 120.5 . . ?
C8 C9 C10 119.0(3) . . ?
C8 C9 H9 120.5 . . ?
C10 C9 H9 120.5 . . ?
C9 C8 C7 119.1(3) . . ?
C9 C8 H8 120.5 . . ?
C7 C8 H8 120.5 . . ?
C23 C22 C21 119.2(4) . . ?
C23 C22 H22 120.4 . . ?
C21 C22 H22 120.4 . . ?
N6 C19 C18 123.0(3) . . ?
N6 C19 H19 118.5 . . ?
C18 C19 H19 118.5 . . ?
N4 C24 C23 122.5(3) . . ?
N4 C24 H24 118.8 . . ?
C23 C24 H24 118.8 . . ?
C19 C18 C17 119.3(3) . . ?
C19 C18 H18 120.4 . . ?
C17 C18 H18 120.4 . . ?
C22 C23 C24 119.6(4) . . ?
C22 C23 H23 120.2 . . ?
C24 C23 H23 120.2 . . ?
N7 C25 S1 179.3(4) . . ?
Ni2 O1 H12W 126.5 . . ?
Ni2 O1 H11W 129 . . ?
H12W O1 H11W 103.5 . . ?
Ni2 O2 H22W 128.2 . . ?
Ni2 O2 H21W 117.3 . . ?
H22W O2 H21W 113.9 . . ?
O5N N2N O6N 120.5(3) . . ?
O5N N2N O4N 120.1(3) . . ?
O6N N2N O4N 119.4(3) . . ?
O1N N1N O3N 118.1(4) . . ?
O1N N1N O2N 119.6(4) . . ?
O3N N1N O2N 122.2(4) . . ?

loop_
_geom_bond_atom_site_label_1
_geom_bond_atom_site_label_2
_geom_bond_distance
_geom_bond_site_symmetry_2
_geom_bond_publ_flag
Ni1 N5 2.025(2) . ?
Ni1 N4 2.099(3) . ?
Ni1 N6 2.100(3) . ?
Ni2 N7 1.986(3) . ?
Ni2 N2 2.018(2) . ?
Ni2 N1 2.078(3) . ?
Ni2 O1 2.081(2) . ?
Ni2 N3 2.083(3) . ?
Ni2 O2 2.103(2) . ?
N3 C10 1.336(4) . ?
N3 C6 1.351(4) . ?
N2 C13 1.330(4) . ?
N2 C11 1.333(4) . ?
N5 C12 1.332(4) . ?
N5 C14 1.342(4) . ?
N6 C19 1.343(4) . ?
N6 C15 1.348(4) . ?
N4 C24 1.338(4) . ?
N4 C20 1.358(4) . ?
N1 C5 1.327(4) . ?
N1 C1 1.353(4) . ?
C2 C1 1.374(4) . ?
C2 C3 1.381(5) . ?
C2 H2 0.93 . ?
C1 C13 1.490(4) . ?
C6 C7 1.371(4) . ?
C6 C11 1.494(4) . ?
C15 C16 1.374(4) . ?
C15 C14 1.478(4) . ?
C4 C5 1.363(5) . ?
C4 C3 1.374(5) . ?
C4 H4 0.93 . ?
C13 C14 1.410(4) . ?
C11 C12 1.405(4) . ?
C12 C20 1.481(4) . ?
C16 C17 1.390(5) . ?
C16 H16 0.93 . ?
C3 H3 0.93 . ?
C21 C20 1.372(4) . ?
C21 C22 1.387(5) . ?
C21 H21 0.93 . ?
C7 C8 1.374(5) . ?
C7 H7 0.93 . ?
C10 C9 1.368(5) . ?
C10 H10 0.93 . ?
C5 H5 0.93 . ?
N7 C25 1.140(4) . ?
C17 C18 1.366(5) . ?
C17 H17 0.93 . ?
C9 C8 1.368(5) . ?
C9 H9 0.93 . ?
C8 H8 0.93 . ?
C22 C23 1.358(5) . ?
C22 H22 0.93 . ?
C19 C18 1.367(5) . ?
C19 H19 0.93 . ?
C24 C23 1.376(6) . ?
C24 H24 0.93 . ?
C18 H18 0.93 . ?
C23 H23 0.93 . ?
S1 C25 1.618(4) . ?
O1 H12W 0.9001 . ?
O1 H11W 0.9024 . ?
O2 H22W 0.7538 . ?
O2 H21W 0.7867 . ?
O4N N2N 1.248(4) . ?
N2N O5N 1.219(4) . ?
N2N O6N 1.244(4) . ?
O1N N1N 1.226(4) . ?
N1N O3N 1.230(4) . ?
N1N O2N 1.235(4) . ?

loop_
_geom_torsion_atom_site_label_1
_geom_torsion_atom_site_label_2
_geom_torsion_atom_site_label_3
_geom_torsion_atom_site_label_4
_geom_torsion
_geom_torsion_site_symmetry_1
_geom_torsion_site_symmetry_2
_geom_torsion_site_symmetry_3
_geom_torsion_site_symmetry_4
_geom_torsion_publ_flag
N7 Ni2 N3 C10 6.3(3) . . . . ?
N2 Ni2 N3 C10 -173.1(3) . . . . ?
N1 Ni2 N3 C10 -177.3(3) . . . . ?
O1 Ni2 N3 C10 96.3(3) . . . . ?
O2 Ni2 N3 C10 -84.4(3) . . . . ?
N7 Ni2 N3 C6 -179.4(2) . . . . ?
N2 Ni2 N3 C6 1.3(2) . . . . ?
N1 Ni2 N3 C6 -3.0(4) . . . . ?
O1 Ni2 N3 C6 -89.4(2) . . . . ?
O2 Ni2 N3 C6 89.9(2) . . . . ?
N1 Ni2 N2 C13 -9.1(2) . . . . ?
O1 Ni2 N2 C13 -97.5(2) . . . . ?
N3 Ni2 N2 C13 172.7(2) . . . . ?
O2 Ni2 N2 C13 80.7(2) . . . . ?
N1 Ni2 N2 C11 170.2(2) . . . . ?
O1 Ni2 N2 C11 81.8(2) . . . . ?
N3 Ni2 N2 C11 -8.1(2) . . . . ?
O2 Ni2 N2 C11 -100.0(2) . . . . ?
N4 Ni1 N5 C12 -6.2(2) . . . . ?
N4 Ni1 N5 C12 88.3(2) 2_756 . . . ?
N6 Ni1 N5 C12 174.3(2) . . . . ?
N6 Ni1 N5 C12 -91.8(2) 2_756 . . . ?
N4 Ni1 N5 C14 173.9(2) . . . . ?
N4 Ni1 N5 C14 -91.5(2) 2_756 . . . ?
N6 Ni1 N5 C14 -5.6(2) . . . . ?
N6 Ni1 N5 C14 88.3(2) 2_756 . . . ?
N5 Ni1 N6 C19 9.0(3) 2_756 . . . ?
N5 Ni1 N6 C19 -170.3(3) . . . . ?
N4 Ni1 N6 C19 -171.4(3) . . . . ?
N4 Ni1 N6 C19 -67.8(3) 2_756 . . . ?
N6 Ni1 N6 C19 87.8(3) 2_756 . . . ?
N5 Ni1 N6 C15 176.1(2) 2_756 . . . ?
N5 Ni1 N6 C15 -3.2(2) . . . . ?
N4 Ni1 N6 C15 -4.3(4) . . . . ?
N4 Ni1 N6 C15 99.2(2) 2_756 . . . ?
N6 Ni1 N6 C15 -105.2(2) 2_756 . . . ?
N5 Ni1 N4 C24 11.7(3) 2_756 . . . ?
N5 Ni1 N4 C24 -169.0(3) . . . . ?
N4 Ni1 N4 C24 90.3(3) 2_756 . . . ?
N6 Ni1 N4 C24 -167.9(3) . . . . ?
N6 Ni1 N4 C24 -65.4(3) 2_756 . . . ?
N5 Ni1 N4 C20 177.4(2) 2_756 . . . ?
N5 Ni1 N4 C20 -3.4(2) . . . . ?
N4 Ni1 N4 C20 -104.0(2) 2_756 . . . ?
N6 Ni1 N4 C20 -2.2(4) . . . . ?
N6 Ni1 N4 C20 100.3(2) 2_756 . . . ?
N7 Ni2 N1 C5 9.5(3) . . . . ?
N2 Ni2 N1 C5 -171.1(3) . . . . ?
O1 Ni2 N1 C5 -80.2(3) . . . . ?
N3 Ni2 N1 C5 -166.9(3) . . . . ?
O2 Ni2 N1 C5 99.7(3) . . . . ?
N7 Ni2 N1 C1 -177.1(2) . . . . ?
N2 Ni2 N1 C1 2.2(2) . . . . ?
O1 Ni2 N1 C1 93.1(2) . . . . ?
N3 Ni2 N1 C1 6.4(4) . . . . ?
O2 Ni2 N1 C1 -86.9(2) . . . . ?
C5 N1 C1 C2 4.0(5) . . . . ?
Ni2 N1 C1 C2 -169.9(2) . . . . ?
C5 N1 C1 C13 177.8(3) . . . . ?
Ni2 N1 C1 C13 4.0(3) . . . . ?
C3 C2 C1 N1 -4.5(5) . . . . ?
C3 C2 C1 C13 -177.7(3) . . . . ?
C10 N3 C6 C7 4.9(5) . . . . ?
Ni2 N3 C6 C7 -169.9(2) . . . . ?
C10 N3 C6 C11 179.5(3) . . . . ?
Ni2 N3 C6 C11 4.7(3) . . . . ?
C19 N6 C15 C16 3.8(5) . . . . ?
Ni1 N6 C15 C16 -164.5(3) . . . . ?
C19 N6 C15 C14 178.8(3) . . . . ?
Ni1 N6 C15 C14 10.5(3) . . . . ?
C11 N2 C13 C14 12.5(4) . . . . ?
Ni2 N2 C13 C14 -168.3(2) . . . . ?
C11 N2 C13 C1 -165.5(3) . . . . ?
Ni2 N2 C13 C1 13.7(3) . . . . ?
N1 C1 C13 N2 -11.3(4) . . . . ?
C2 C1 C13 N2 162.4(3) . . . . ?
N1 C1 C13 C14 171.0(3) . . . . ?
C2 C1 C13 C14 -15.3(5) . . . . ?
C13 N2 C11 C12 9.8(4) . . . . ?
Ni2 N2 C11 C12 -169.4(2) . . . . ?
C13 N2 C11 C6 -168.0(3) . . . . ?
Ni2 N2 C11 C6 12.8(3) . . . . ?
N3 C6 C11 N2 -11.2(4) . . . . ?
C7 C6 C11 N2 163.2(3) . . . . ?
N3 C6 C11 C12 171.3(3) . . . . ?
C7 C6 C11 C12 -14.2(5) . . . . ?
C14 N5 C12 C11 11.0(4) . . . . ?
Ni1 N5 C12 C11 -168.8(2) . . . . ?
C14 N5 C12 C20 -166.3(3) . . . . ?
Ni1 N5 C12 C20 13.9(3) . . . . ?
N2 C11 C12 N5 -21.5(4) . . . . ?
C6 C11 C12 N5 155.9(3) . . . . ?
N2 C11 C12 C20 155.2(3) . . . . ?
C6 C11 C12 C20 -27.4(5) . . . . ?
N6 C15 C16 C17 -3.3(5) . . . . ?
C14 C15 C16 C17 -177.9(3) . . . . ?
C5 C4 C3 C2 1.6(6) . . . . ?
C1 C2 C3 C4 1.7(5) . . . . ?
N3 C6 C7 C8 -5.7(5) . . . . ?
C11 C6 C7 C8 -179.7(3) . . . . ?
C24 N4 C20 C21 3.9(5) . . . . ?
Ni1 N4 C20 C21 -163.0(3) . . . . ?
C24 N4 C20 C12 178.2(3) . . . . ?
Ni1 N4 C20 C12 11.3(3) . . . . ?
C22 C21 C20 N4 -3.0(5) . . . . ?
C22 C21 C20 C12 -176.7(3) . . . . ?
N5 C12 C20 N4 -16.3(4) . . . . ?
C11 C12 C20 N4 166.8(3) . . . . ?
N5 C12 C20 C21 157.9(3) . . . . ?
C11 C12 C20 C21 -19.0(5) . . . . ?
C6 N3 C10 C9 -1.1(5) . . . . ?
Ni2 N3 C10 C9 173.2(3) . . . . ?
C1 N1 C5 C4 -0.6(5) . . . . ?
Ni2 N1 C5 C4 172.6(3) . . . . ?
C3 C4 C5 N1 -2.2(6) . . . . ?
C12 N5 C14 C13 11.1(4) . . . . ?
Ni1 N5 C14 C13 -169.0(2) . . . . ?
C12 N5 C14 C15 -167.2(3) . . . . ?
Ni1 N5 C14 C15 12.6(3) . . . . ?
N2 C13 C14 N5 -22.8(4) . . . . ?
C1 C13 C14 N5 154.9(3) . . . . ?
N2 C13 C14 C15 155.3(3) . . . . ?
C1 C13 C14 C15 -27.1(5) . . . . ?
N6 C15 C14 N5 -15.0(4) . . . . ?
C16 C15 C14 N5 160.0(3) . . . . ?
N6 C15 C14 C13 166.9(3) . . . . ?
C16 C15 C14 C13 -18.1(5) . . . . ?
C15 C16 C17 C18 0.7(6) . . . . ?
N3 C10 C9 C8 -2.0(6) . . . . ?
C10 C9 C8 C7 1.3(6) . . . . ?
C6 C7 C8 C9 2.4(6) . . . . ?
C20 C21 C22 C23 -0.5(6) . . . . ?
C15 N6 C19 C18 -1.7(6) . . . . ?
Ni1 N6 C19 C18 165.1(3) . . . . ?
C20 N4 C24 C23 -1.4(6) . . . . ?
Ni1 N4 C24 C23 163.9(4) . . . . ?
N6 C19 C18 C17 -0.8(7) . . . . ?
C16 C17 C18 C19 1.2(7) . . . . ?
C21 C22 C23 C24 2.9(7) . . . . ?
N4 C24 C23 C22 -2.0(8) . . . . ?
